data_2101402
loop_
_publ_author_name
'Karle, J. M.'
'Lin, Ai. J.'

_publ_section_title
;
 Correlation of the crystal structures of diastereomeric artemisinin
 derivatives with their proton NMR spectra in CDCl~3~
;
_journal_issue 6
_journal_name_full 'Acta Crystallographica Section B'
_journal_page_first 1063
_journal_page_last 1068
_journal_paper_doi 10.1107/S0108768195005581
_journal_volume 51
_journal_year 1995
_chemical_formula_sum 'C26 H35 N O9'
_chemical_formula_weight 505.6
_space_group_crystal_system monoclinic
_space_group_IT_number 4
_space_group_name_Hall 'P 2yb'
_space_group_name_H-M_alt 'P 1 21 1'
_cell_angle_alpha 90.0
_cell_angle_beta 91.51(2)
_cell_angle_gamma 90.0
_cell_formula_units_Z 4
_cell_length_a 12.392(2)
_cell_length_b 10.639(2)
_cell_length_c 20.081(2)
_cell_volume 2646.5(7)
_diffrn_radiation_type Cu
_diffrn_radiation_wavelength 1.54184
_exptl_absorpt_coefficient_mu 0.80
_exptl_crystal_density_diffrn 1.269
_cod_data_source_file cr0493.cif
_cod_data_source_block cr0493b
_cod_original_formula_sum 'C26 H35 N1 O9'
_cod_database_code 2101402

loop_
_space_group_symop_id
_space_group_symop_operation_xyz
1 x,y,z
2 -x,y+1/2,-z

loop_
_atom_site_label
_atom_site_fract_x
_atom_site_fract_y
_atom_site_fract_z
_atom_site_U_iso_or_equiv
O(1A) .5684(4) .1166 .9728(2) .065(2)
O(2A) .5758(4) .2491(7) .9515(3) .068(2)
C(3A) .5289(7) .2592(12) .8875(5) .073(4)
C(4A) .4188(8) .1974(12) .8807(5) .084(4)
C(5A) .4179(7) .0638(12) .8549(4) .083(4)
C(5aA) .4900(7) -.0279(10) .8944(4) .065(4)
C(6A) .5040(8) -.1507(12) .8553(4) .079(4)
C(7A) .5754(8) -.2407(11) .8924(4) .082(4)
C(8A) .6838(8) -.1838(11) .9113(4) .077(4)
C(8aA) .6727(8) -.0677(11) .9536(4) .070(4)
C(9A) .7761(7) -.0034(11) .9779(4) .071(4)
C(10A) .8311(8) .0658(11) .9221(4) .075(4)
O(11A) .7597(5) .1481(8) .8877(3) .066(2)
C(12A) .6581(7) .1021(11) .8652(4) .065(4)
C(12aA) .5962(7) .0302(10) .9199(3) .055(3)
O(13A) .5995(4) .2060(8) .8397(2) .069(2)
C(14A) .5261(8) .4001(11) .8741(5) .097(5)
C(15A) .3955(8) -.2122(12) .8377(5) .110(5)
C(16A) .8542(9) -.0888(13) 1.0170(5) .106(5)
O(17A) .8767(4) -.0257(8) .8786(2) .068(2)
C(18A) .9610(6) .0197(11) .8368(4) .069(3)
C(19A) .9179(6) .0614(11) .7698(4) .061(3)
C(20A) .8380(7) -.0106(10) .7359(4) .063(3)
C(21A) .8073(6) .0174(11) .6720(4) .063(3)
C(22A) .8545(8) .1201(12) .6418(4) .067(4)
C(23A) .9283(7) .1936(11) .6740(5) .076(4)
C(24A) .9594(7) .1651(12) .7374(5) .072(4)
N(25A) .8212(7) .1484(12) .5718(4) .083(4)
O(26A) .8563(7) .2414(10) .5468(3) .117(3)
O(27A) .7654(7) .0749(12) .5423(3) .134(4)
C(28A) 1.0351(7) -.0930(12) .8276(4) .088(4)
C(29A) 1.0844(11) -.1431(18) .8926(7) .112(7)
O(30A) 1.0784(7) -.2545(12) .9070(4) .140(4)
O(31A) 1.1265(6) -.0604(11) .9282(4) .105(4)
C(32A) 1.1751(12) -.1018(16) .9920(7) .141(8)
C(33A) 1.1919(15) -.0134(18) 1.0336(7) .231(12)
O(1B) .4494(4) .1900(9) .2864(3) .078(2)
O(2B) .4539(5) .3181(9) .3143(3) .088(3)
C(3B) .4954(8) .3109(13) .3797(6) .085(5)
C(4B) .5982(7) .2309(13) .3864(5) .096(5)
C(5B) .5772(8) .0939(13) .4052(5) .092(5)
C(5aB) .4986(7) .0199(12) .3585(4) .072(4)
C(6B) .4668(8) -.1024(12) .3907(5) .082(4)
C(7B) .3937(7) -.1764(11) .3414(5) .084(4)
C(8B) .2936(7) -.1009(11) .3217(5) .081(4)
C(8aB) .3247(7) .0241(11) .2904(4) .068(4)
C(9B) .2280(7) .1057(12) .2685(4) .076(4)
C(10B) .1802(7) .1724(11) .3266(4) .071(4)
O(11B) .2560(5) .2406(9) .3644(3) .069(2)
C(12B) .3474(7) .1709(11) .3889(4) .073(4)
C(12aB) .4040(6) .1013(11) .3328(4) .061(3)
O(13B) .4133(4) .2593(8) .4221(3) .074(2)
C(14B) .5109(9) .4436(13) .4011(6) .118(6)
C(15B) .5652(8) -.1816(14) .4113(5) .119(5)
C(16B) .1432(8) .0381(14) .2263(4) .112(5)
O(17B) .1214(4) .0862(8) .3661(2) .062(2)
C(18B) .0528(6) .1473(11) .4137(4) .071(4)
C(19B) .0998(6) .1328(12) .4838(4) .060(4)
C(20B) .1325(6) .2362(11) .5201(5) .070(4)
C(21B) .1702(7) .2264(13) .5845(5) .079(4)
C(22B) .1786(6) .1083(13) .6122(4) .065(4)
C(23B) .1496(7) .0024(12) .5777(5) .080(4)
C(24B) .1093(7) .0159(12) .5140(5) .083(4)
N(25B) .2195(7) .0953(15) .6816(4) .090(5)
O(26B) .2363(7) .1904(12) .7138(4) .131(4)
O(27B) .2332(7) -.0095(13) .7027(4) .128(4)
C(28B) -.0565(6) .0853(12) .4048(4) .074(4)
C(29B) -.1053(9) .1188(18) .3369(5) .094(5)
O(30B) -.0968(7) .2205(12) .3110(4) .129(4)
O(31B) -.1571(6) .0244(11) .3093(3) .113(4)
C(32B) -.2104(14) .0465(19) .2446(7) .223(11)
C(33B) -.1999(15) -.0213(17) .2003(6) .228(12)
H(4AA) .3752 .2474 .8506 .080
H(4AB) .3873 .1972 .9238 .080
H(5AA) .3451 .0332 .8558 .080
H(5AB) .4415 .0650 .8097 .080
H(5aA) .4536 -.0485 .9346 .080
H(6A) .5379 -.1290 .8144 .080
H(7AA) .5403 -.2659 .9324 .080
H(7AB) .5868 -.3130 .8649 .080
H(8AA) .7203 -.1617 .8713 .080
H(8AB) .7258 -.2449 .9357 .080
H(8aA) .6422 -.1009 .9934 .080
H(9A) .7535 .0581 1.0096 .080
H(10A) .8875 .1182 .9405 .080
H(12A) .6677 .0402 .8311 .080
H(14A) .4946 .4153 .8307 .080
H(14B) .5982 .4329 .8762 .080
H(14C) .4836 .4408 .9071 .080
H(15A) .3504 -.1533 .8138 .080
H(15B) .3610 -.2371 .8779 .080
H(15C) .4070 -.2848 .8104 .080
H(16A) .8163 -.1307 1.0517 .080
H(16B) .9117 -.0392 1.0363 .080
H(16C) .8837 -.1502 .9875 .080
H(18A) .9965 .0911 .8568 .080
H(20A) .8050 -.0799 .7582 .080
H(21A) .7544 -.0328 .6484 .080
H(23A) .9583 .2653 .6521 .080
H(24A) 1.0112 .2176 .7604 .080
H(28A) 1.0926 -.0684 .7993 .080
H(28B) .9940 -.1592 .8066 .080
H(32A) 1.2429 -.1416 .9833 .080
H(32B) 1.1274 -.1616 1.0116 .080
H(33A) 1.2235 -.0473 1.0739 .080
H(33B) 1.1248 .0269 1.0433 .080
H(33C) 1.2403 .0469 1.0150 .080
H(4BA) .6445 .2676 .4201 .080
H(4BB) .6338 .2322 .3445 .080
H(5BA) .6453 .0507 .4059 .080
H(5BB) .5481 .0932 .4490 .080
H(5aB) .5352 -.0028 .3187 .080
H(6B) .4289 -.0836 .4306 .080
H(7BA) .3720 -.2535 .3619 .080
H(7BB) .4335 -.1949 .3021 .080
H(8BA) .2506 -.1483 .2902 .080
H(8BB) .2525 -.0850 .3607 .080
H(8aB) .3608 -.0013 .2509 .080
H(9B) .2569 .1679 .2393 .080
H(10B) .1308 .2342 .3089 .080
H(12B) .3274 .1049 .4187 .080
H(14D) .5395 .4455 .4459 .080
H(14E) .4428 .4867 .3990 .080
H(14F) .5604 .4844 .3721 .080
H(15D) .6102 -.1349 .4420 .080
H(15E) .6054 -.2021 .3725 .080
H(15F) .5417 -.2576 .4322 .080
H(16D) .1771 -.0031 .1899 .080
H(16E) .0913 .0978 .2093 .080
H(16F) .1075 -.0231 .2531 .080
H(18B) .0470 .2363 .4065 .080
H(20B) .1286 .3177 .4997 .080
H(21B) .1904 .2999 .6096 .080
H(23B) .1573 -.0793 .5975 .080
H(24B) .0870 -.0576 .4895 .080
H(28C) -.0484 -.0043 .4081 .080
H(28D) -.1033 .1142 .4390 .080
H(32C) -.1872 .1278 .2301 .080
H(32D) -.2864 .0486 .2527 .080
H(33D) -.2414 .0087 .1625 .080
H(33E) -.2242 -.1039 .2120 .080
H(33F) -.1250 -.0246 .1894 .080

loop_
_geom_angle_atom_site_label_1
_geom_angle_atom_site_label_2
_geom_angle_atom_site_label_3
_geom_angle
O(2A) O(1A) C(12aA) 111.9(5)
O(2A) C(3A) C(4A) 113.6(8)
C(4A) C(3A) O(13A) 109.4(8)
C(4A) C(3A) C(14A) 113.2(9)
C(3A) C(4A) C(5A) 115.9(9)
C(5A) C(5aA) C(6A) 110.4(7)
C(6A) C(5aA) C(12aA) 114.0(7)
C(5aA) C(6A) C(15A) 111.8(8)
C(6A) C(7A) C(8A) 112.3(9)
C(8A) C(8aA) C(9A) 117.4(8)
C(9A) C(8aA) C(12aA) 109.7(9)
C(8aA) C(9A) C(16A) 114.4(9)
C(9A) C(10A) O(11A) 112.0(8)
O(11A) C(10A) O(17A) 111.9(6)
O(11A) C(12A) C(12aA) 113.3(6)
C(12aA) C(12A) O(13A) 112.5(7)
O(1A) C(12aA) C(8aA) 105.1(5)
O(1A) C(12aA) C(12A) 109.6(7)
C(8aA) C(12aA) C(12A) 109.3(7)
C(10A) O(17A) C(18A) 115.5(8)
O(17A) C(18A) C(28A) 104.8(9)
C(18A) C(19A) C(20A) 120.0(9)
C(20A) C(19A) C(24A) 118.1(8)
C(20A) C(21A) C(22A) 118.2(9)
C(21A) C(22A) N(25A) 117.6(9)
C(22A) C(23A) C(24A) 119.4(10)
C(22A) N(25A) O(26A) 118.0(9)
O(26A) N(25A) O(27A) 123.3(9)
C(28A) C(29A) O(30A) 121.2(13)
O(30A) C(29A) O(31A) 125.3(13)
O(31A) C(32A) C(33A) 114.0(14)
O(1B) O(2B) C(3B) 108.4(8)
O(2B) C(3B) O(13B) 108.9(8)
O(2B) C(3B) C(14B) 105.1(10)
O(13B) C(3B) C(14B) 106.1(9)
C(4B) C(5B) C(5aB) 116.3(8)
C(5B) C(5aB) C(12aB) 112.3(10)
C(5aB) C(6B) C(7B) 108.7(8)
C(7B) C(6B) C(15B) 110.0(10)
C(7B) C(8B) C(8aB) 110.8(8)
C(8B) C(8aB) C(12aB) 113.9(7)
C(8aB) C(9B) C(10B) 111.5(7)
C(10B) C(9B) C(16B) 112.2(7)
C(9B) C(10B) O(17B) 110.2(9)
C(10B) O(11B) C(12B) 115.7(9)
O(11B) C(12B) O(13B) 105.2(9)
O(1B) C(12aB) C(5aB) 106.1(7)
C(5aB) C(12aB) C(8aB) 111.0(9)
C(5aB) C(12aB) C(12B) 112.7(7)
C(3B) O(13B) C(12B) 112.6(7)
O(17B) C(18B) C(19B) 110.4(7)
C(19B) C(18B) C(28B) 112.7(7)
C(18B) C(19B) C(24B) 121.5(10)
C(19B) C(20B) C(21B) 122.0(11)
C(21B) C(22B) C(23B) 122.1(9)
C(23B) C(22B) N(25B) 118.7(12)
O(1A) O(2A) C(3A) 108.2(7)
O(2A) C(3A) O(13A) 109.8(7)
O(2A) C(3A) C(14A) 104.1(8)
O(13A) C(3A) C(14A) 106.4(8)
C(4A) C(5A) C(5aA) 115.0(8)
C(5A) C(5aA) C(12aA) 113.7(9)
C(5aA) C(6A) C(7A) 111.3(8)
C(7A) C(6A) C(15A) 110.3(10)
C(7A) C(8A) C(8aA) 112.0(8)
C(8A) C(8aA) C(12aA) 111.6(7)
C(8aA) C(9A) C(10A) 111.9(7)
C(10A) C(9A) C(16A) 112.1(8)
C(9A) C(10A) O(17A) 108.2(9)
C(10A) O(11A) C(12A) 118.9(8)
O(11A) C(12A) O(13A) 106.9(8)
O(1A) C(12aA) C(5aA) 106.3(6)
C(5aA) C(12aA) C(8aA) 112.6(8)
C(5aA) C(12aA) C(12A) 113.4(6)
C(3A) O(13A) C(12A) 112.6(7)
O(17A) C(18A) C(19A) 112.0(6)
C(19A) C(18A) C(28A) 108.9(7)
C(18A) C(19A) C(24A) 121.8(8)
C(19A) C(20A) C(21A) 120.7(9)
C(21A) C(22A) C(23A) 122.3(9)
C(23A) C(22A) N(25A) 120.1(10)
C(19A) C(24A) C(23A) 121.3(9)
C(22A) N(25A) O(27A) 118.6(11)
C(18A) C(28A) C(29A) 113.6(9)
C(28A) C(29A) O(31A) 113.5(15)
C(29A) O(31A) C(32A) 116.5(13)
O(2B) O(1B) C(12aB) 111.6(6)
O(2B) C(3B) C(4B) 113.3(9)
C(4B) C(3B) O(13B) 109.4(10)
C(4B) C(3B) C(14B) 113.6(9)
C(3B) C(4B) C(5B) 113.8(8)
C(5B) C(5aB) C(6B) 110.2(8)
C(6B) C(5aB) C(12aB) 115.1(8)
C(5aB) C(6B) C(15B) 112.0(8)
C(6B) C(7B) C(8B) 111.0(9)
C(8B) C(8aB) C(9B) 114.1(7)
C(9B) C(8aB) C(12aB) 110.0(9)
C(8aB) C(9B) C(16B) 114.6(10)
C(9B) C(10B) O(11B) 113.3(7)
O(11B) C(10B) O(17B) 112.2(6)
O(11B) C(12B) C(12aB) 111.9(7)
C(12aB) C(12B) O(13B) 113.6(7)
O(1B) C(12aB) C(8aB) 104.3(6)
O(1B) C(12aB) C(12B) 110.5(9)
C(8aB) C(12aB) C(12B) 111.7(7)
C(10B) O(17B) C(18B) 113.3(8)
O(17B) C(18B) C(28B) 105.4(7)
C(18B) C(19B) C(20B) 120.7(10)
C(20B) C(19B) C(24B) 117.7(8)
C(20B) C(21B) C(22B) 118.2(11)
C(21B) C(22B) N(25B) 119.2(11)
C(22B) C(23B) C(24B) 118.2(11)
C(19B) C(24B) C(23B) 121.8(11)
C(22B) N(25B) O(27B) 117.5(12)
C(18B) C(28B) C(29B) 109.7(9)
C(28B) C(29B) O(31B) 112.3(14)
C(29B) O(31B) C(32B) 117.3(12)
C(22B) N(25B) O(26B) 118.3(13)
O(26B) N(25B) O(27B) 124.3(10)
C(28B) C(29B) O(30B) 124.1(13)
O(30B) C(29B) O(31B) 123.6(10)
O(31B) C(32B) C(33B) 121.8(17)

loop_
_geom_bond_atom_site_label_1
_geom_bond_atom_site_label_2
_geom_bond_distance
O(1A) O(2A) 1.477(7)
O(2A) C(3A) 1.401(11)
C(3A) O(13A) 1.433(11)
C(4A) C(5A) 1.513(17)
C(5aA) C(6A) 1.538(16)
C(6A) C(7A) 1.490(15)
C(7A) C(8A) 1.513(14)
C(8aA) C(9A) 1.521(14)
C(9A) C(10A) 1.516(13)
C(10A) O(11A) 1.414(12)
O(11A) C(12A) 1.413(11)
C(12A) O(13A) 1.411(13)
C(18A) C(19A) 1.503(12)
C(19A) C(20A) 1.411(13)
C(20A) C(21A) 1.363(12)
C(22A) C(23A) 1.355(15)
C(23A) C(24A) 1.355(14)
N(25A) O(27A) 1.191(15)
C(29A) O(30A) 1.22(2)
O(31A) C(32A) 1.468(16)
O(1B) O(2B) 1.474(13)
O(2B) C(3B) 1.401(13)
C(3B) O(13B) 1.451(13)
C(4B) C(5B) 1.53(2)
C(5aB) C(6B) 1.510(17)
C(6B) C(7B) 1.541(14)
C(7B) C(8B) 1.521(14)
C(8aB) C(9B) 1.534(14)
C(9B) C(10B) 1.501(13)
C(10B) O(11B) 1.394(12)
O(11B) C(12B) 1.430(12)
C(12B) O(13B) 1.403(12)
C(18B) C(19B) 1.517(11)
C(19B) C(20B) 1.375(16)
C(20B) C(21B) 1.367(14)
C(22B) C(23B) 1.366(17)
C(23B) C(24B) 1.368(14)
N(25B) O(27B) 1.20(2)
C(29B) O(30B) 1.21(2)
O(31B) C(32B) 1.461(17)
O(1A) C(12aA) 1.453(9)
C(3A) C(4A) 1.517(14)
C(3A) C(14A) 1.523(17)
C(5A) C(5aA) 1.530(14)
C(5aA) C(12aA) 1.530(12)
C(6A) C(15A) 1.528(14)
C(8A) C(8aA) 1.508(15)
C(8aA) C(12aA) 1.552(13)
C(9A) C(16A) 1.530(15)
C(10A) O(17A) 1.434(12)
C(12A) C(12aA) 1.558(12)
O(17A) C(18A) 1.440(10)
C(18A) C(28A) 1.525(16)
C(19A) C(24A) 1.386(15)
C(21A) C(22A) 1.386(15)
C(22A) N(25A) 1.487(13)
N(25A) O(26A) 1.195(15)
C(28A) C(29A) 1.522(17)
C(29A) O(31A) 1.24(2)
C(32A) C(33A) 1.27(2)
O(1B) C(12aB) 1.450(12)
C(3B) C(4B) 1.535(16)
C(3B) C(14B) 1.487(19)
C(5B) C(5aB) 1.549(14)
C(5aB) C(12aB) 1.536(13)
C(6B) C(15B) 1.530(16)
C(8B) C(8aB) 1.524(16)
C(8aB) C(12aB) 1.525(13)
C(9B) C(16B) 1.514(14)
C(10B) O(17B) 1.426(12)
C(12B) C(12aB) 1.533(13)
O(17B) C(18B) 1.450(10)
C(18B) C(28B) 1.513(12)
C(19B) C(24B) 1.387(17)
C(21B) C(22B) 1.377(19)
C(22B) N(25B) 1.477(12)
N(25B) O(26B) 1.215(18)
C(28B) C(29B) 1.519(14)
C(29B) O(31B) 1.307(19)
C(32B) C(33B) 1.16(2)
